data_1518027
loop_
_publ_author_name
'Braunschweig, Holger'
'Celik, Mehmet Ali'
'Dewhurst, Rian D.'
'Heid, Magdalena'
'Hupp, Florian'
'Sen, Sakya S.'

_publ_section_title
;
 Stepwise isolation of low-valent, low-coordinate Sn and Pb mono- and
 dications in the coordination sphere of platinum
;
_journal_issue 1
_journal_name_full 'Chem. Sci.'
_journal_page_first 425
_journal_paper_doi 10.1039/C4SC02948H
_journal_volume 6
_journal_year 2015
_chemical_formula_moiety 'C36 H66 Br3 P2 Pt Sn, C16 H36 N, C4 H8 O'
_chemical_formula_sum 'C56 H110 Br3 N O P2 Pt Sn'
_chemical_formula_weight 1428.89
_chemical_name_common
;
?
;
_chemical_name_systematic
;
?
;
_space_group_crystal_system triclinic
_space_group_IT_number 2
_space_group_name_Hall '-P 1'
_space_group_name_H-M_alt 'P -1'
_symmetry_space_group_name_Hall '-P 1'
_symmetry_space_group_name_H-M 'P -1'
_atom_sites_solution_hydrogens geom
_audit_creation_method SHELXL-2014
_cell_angle_alpha 75.297(9)
_cell_angle_beta 82.231(8)
_cell_angle_gamma 78.538(11)
_cell_formula_units_Z 4
_cell_length_a 15.687(3)
_cell_length_b 20.715(4)
_cell_length_c 21.567(3)
_cell_measurement_temperature 100(2)
_cell_volume 6617(2)
_computing_cell_refinement 'Saint+ ver. 8.18C (Bruker AXS)'
_computing_data_collection 'APEX2 ver. 2012.4-3 (Bruker AXS)'
_computing_data_reduction 'Saint+ ver. 8.18C (Bruker AXS)'
_computing_molecular_graphics 'XP ver. 5.1 (Bruker AXS, 1998)'
_computing_publication_material 'SHELXL-97 (Sheldrick, 2008)'
_computing_structure_refinement 'SHELXL-2014 (Sheldrick, 2014)'
_diffrn_ambient_temperature 100(2)
_diffrn_detector_area_resol_mean 8.333
_diffrn_measured_fraction_theta_full 0.998
_diffrn_measured_fraction_theta_max 0.998
_diffrn_measurement_device_type 'Bruker D8 Quest'
_diffrn_measurement_method '\f and \w scans'
_diffrn_radiation_type MoK\a
_diffrn_radiation_wavelength 0.71073
_diffrn_reflns_av_unetI/netI 0.0239
_diffrn_reflns_Laue_measured_fraction_full 0.998
_diffrn_reflns_Laue_measured_fraction_max 0.998
_diffrn_reflns_point_group_measured_fraction_full 0.998
_diffrn_reflns_point_group_measured_fraction_max 0.998
_diffrn_reflns_theta_full 26.000
_diffrn_reflns_theta_max 26.372
_diffrn_reflns_theta_min 2.269
_exptl_absorpt_coefficient_mu 4.383
_exptl_absorpt_correction_T_max 0.7454
_exptl_absorpt_correction_T_min 0.5980
_exptl_absorpt_correction_type multi-scan
_exptl_absorpt_process_details 'Sadabs 2008/1 (Bruker 2008)'
_exptl_crystal_colour orange
_exptl_crystal_density_diffrn 1.434
_exptl_crystal_description block
_exptl_crystal_F_000 2896
_exptl_crystal_size_max 0.200
_exptl_crystal_size_mid 0.130
_exptl_crystal_size_min 0.090
_platon_squeeze_details
;
;
_refine_diff_density_max 2.322
_refine_diff_density_min -1.150
_refine_diff_density_rms 0.092
_refine_ls_extinction_method none
_refine_ls_goodness_of_fit_ref 1.047
_refine_ls_hydrogen_treatment constr
_refine_ls_matrix_type full
_refine_ls_number_parameters 1179
_refine_ls_number_reflns 27011
_refine_ls_number_restraints 0
_refine_ls_restrained_S_all 1.047
_refine_ls_R_factor_all 0.0307
_refine_ls_R_factor_gt 0.0235
_refine_ls_shift/su_max 0.006
_refine_ls_shift/su_mean 0.000
_refine_ls_structure_factor_coef Fsqd
_refine_ls_weighting_details 'w=1/[\s^2^(Fo^2^)+(0.0239P)^2^+7.9781P] where P=(Fo^2^+2Fc^2^)/3'
_refine_ls_weighting_scheme calc
_refine_ls_wR_factor_gt 0.0545
_refine_ls_wR_factor_ref 0.0568
_reflns_Friedel_coverage 0.000
_reflns_number_gt 23380
_reflns_number_total 27011
_reflns_threshold_expression 'I > 2\s(I)'
_cod_data_source_file c4sc02948h2.cif
_cod_data_source_block 16
_cod_depositor_comments 'Adding full bibliography for 1518019--1518027.cif.'
_cod_database_code 1518027
_shelx_space_group_comment
;
The symmetry employed for this shelxl refinement is uniquely defined
by the following loop, which should always be used as a source of
symmetry information in preference to the above space-group names.
They are only intended as comments.
;
_shelx_estimated_absorpt_t_min 0.474
_shelx_estimated_absorpt_t_max 0.694
_shelxl_version_number 2014-2

loop_
_space_group_symop_operation_xyz
'x, y, z'
'-x, -y, -z'

loop_
_atom_site_label
_atom_site_type_symbol
_atom_site_fract_x
_atom_site_fract_y
_atom_site_fract_z
_atom_site_U_iso_or_equiv
_atom_site_adp_type
_atom_site_occupancy
_atom_site_site_symmetry_order
_atom_site_calc_flag
_atom_site_refinement_flags_posn
_atom_site_refinement_flags_adp
Pt1 Pt 0.01976(2) 0.70141(2) 0.69249(2) 0.01111(3) Uani 1 1 d . .
Sn1 Sn -0.08353(2) 0.68893(2) 0.79847(2) 0.01761(4) Uani 1 1 d . .
Br1 Br -0.25222(2) 0.67409(2) 0.80870(2) 0.02868(7) Uani 1 1 d . .
P1 P 0.12199(4) 0.76481(3) 0.69320(3) 0.01149(12) Uani 1 1 d . .
Br2 Br -0.02876(2) 0.57573(2) 0.88538(2) 0.03204(7) Uani 1 1 d . .
P2 P -0.04695(4) 0.65723(3) 0.63041(3) 0.01103(12) Uani 1 1 d . .
Br3 Br -0.11667(2) 0.77672(2) 0.87693(2) 0.02943(7) Uani 1 1 d . .
C11 C 0.14786(18) 0.78535(14) 0.76740(12) 0.0175(5) Uani 1 1 d . .
H11 H 0.1048 0.8265 0.7731 0.021 Uiso 1 1 calc R U
C12 C 0.1337(2) 0.72986(15) 0.82870(13) 0.0261(6) Uani 1 1 d . .
H12A H 0.0749 0.7182 0.8311 0.031 Uiso 1 1 calc R U
H12B H 0.1775 0.6886 0.8270 0.031 Uiso 1 1 calc R U
C13 C 0.23868(19) 0.80380(15) 0.76503(14) 0.0247(6) Uani 1 1 d . .
H13A H 0.2840 0.7639 0.7613 0.030 Uiso 1 1 calc R U
H13B H 0.2475 0.8406 0.7265 0.030 Uiso 1 1 calc R U
C14 C 0.1421(2) 0.75441(18) 0.88860(14) 0.0344(8) Uani 1 1 d . .
H14A H 0.0964 0.7944 0.8913 0.041 Uiso 1 1 calc R U
H14B H 0.1331 0.7182 0.9276 0.041 Uiso 1 1 calc R U
C15 C 0.2315(2) 0.77317(18) 0.88626(15) 0.0363(8) Uani 1 1 d . .
H15A H 0.2770 0.7323 0.8875 0.044 Uiso 1 1 calc R U
H15B H 0.2345 0.7907 0.9244 0.044 Uiso 1 1 calc R U
C16 C 0.2489(2) 0.82681(17) 0.82526(15) 0.0331(7) Uani 1 1 d . .
H16A H 0.3089 0.8360 0.8232 0.040 Uiso 1 1 calc R U
H16B H 0.2076 0.8694 0.8266 0.040 Uiso 1 1 calc R U
C21 C 0.22699(17) 0.73869(14) 0.58251(13) 0.0187(6) Uani 1 1 d . .
H21A H 0.1860 0.7099 0.5777 0.022 Uiso 1 1 calc R U
H21B H 0.2054 0.7860 0.5600 0.022 Uiso 1 1 calc R U
C22 C 0.23048(16) 0.73485(13) 0.65427(12) 0.0159(5) Uani 1 1 d . .
H22 H 0.2714 0.7649 0.6577 0.019 Uiso 1 1 calc R U
C23 C 0.31751(19) 0.71471(15) 0.55244(14) 0.0246(6) Uani 1 1 d . .
H23A H 0.3573 0.7454 0.5549 0.030 Uiso 1 1 calc R U
H23B H 0.3143 0.7167 0.5064 0.030 Uiso 1 1 calc R U
C24 C 0.26669(18) 0.66213(14) 0.68931(14) 0.0214(6) Uani 1 1 d . .
H24A H 0.2714 0.6608 0.7349 0.026 Uiso 1 1 calc R U
H24B H 0.2257 0.6319 0.6882 0.026 Uiso 1 1 calc R U
C25 C 0.35423(19) 0.64250(15) 0.58657(15) 0.0266(7) Uani 1 1 d . .
H25A H 0.3176 0.6111 0.5806 0.032 Uiso 1 1 calc R U
H25B H 0.4141 0.6292 0.5673 0.032 Uiso 1 1 calc R U
C26 C 0.35653(19) 0.63654(15) 0.65826(15) 0.0258(6) Uani 1 1 d . .
H26A H 0.3993 0.6632 0.6643 0.031 Uiso 1 1 calc R U
H26B H 0.3760 0.5886 0.6798 0.031 Uiso 1 1 calc R U
C31 C -0.00554(17) 0.88135(13) 0.65981(13) 0.0177(5) Uani 1 1 d . .
H31A H -0.0453 0.8479 0.6684 0.021 Uiso 1 1 calc R U
H31B H -0.0048 0.8959 0.7001 0.021 Uiso 1 1 calc R U
C32 C 0.08703(16) 0.84842(12) 0.63888(12) 0.0138(5) Uani 1 1 d . .
H32 H 0.0824 0.8384 0.5966 0.017 Uiso 1 1 calc R U
C33 C 0.14902(17) 0.90061(13) 0.62384(13) 0.0171(5) Uani 1 1 d . .
H33A H 0.1522 0.9163 0.6631 0.021 Uiso 1 1 calc R U
H33B H 0.2084 0.8792 0.6102 0.021 Uiso 1 1 calc R U
C34 C 0.02319(18) 0.99408(13) 0.58935(14) 0.0214(6) Uani 1 1 d . .
H34A H 0.0238 1.0139 0.6265 0.026 Uiso 1 1 calc R U
H34B H 0.0019 1.0312 0.5530 0.026 Uiso 1 1 calc R U
C35 C 0.11602(17) 0.96109(13) 0.57037(14) 0.0207(6) Uani 1 1 d . .
H35A H 0.1554 0.9948 0.5618 0.025 Uiso 1 1 calc R U
H35B H 0.1167 0.9458 0.5304 0.025 Uiso 1 1 calc R U
C36 C -0.03880(17) 0.94263(13) 0.60716(14) 0.0209(6) Uani 1 1 d . .
H36A H -0.0452 0.9272 0.5684 0.025 Uiso 1 1 calc R U
H36B H -0.0971 0.9647 0.6223 0.025 Uiso 1 1 calc R U
C41 C -0.19682(17) 0.75754(13) 0.62386(12) 0.0175(5) Uani 1 1 d . .
H41A H -0.2290 0.7221 0.6506 0.021 Uiso 1 1 calc R U
H41B H -0.1719 0.7773 0.6531 0.021 Uiso 1 1 calc R U
C42 C -0.12256(16) 0.72523(12) 0.58142(12) 0.0134(5) Uani 1 1 d . .
H42 H -0.1492 0.7044 0.5533 0.016 Uiso 1 1 calc R U
C43 C -0.07489(17) 0.78040(13) 0.53770(13) 0.0183(6) Uani 1 1 d . .
H43A H -0.0468 0.8011 0.5645 0.022 Uiso 1 1 calc R U
H43B H -0.0285 0.7597 0.5092 0.022 Uiso 1 1 calc R U
C44 C -0.26019(17) 0.81289(14) 0.58321(13) 0.0209(6) Uani 1 1 d . .
H44A H -0.2899 0.7922 0.5574 0.025 Uiso 1 1 calc R U
H44B H -0.3054 0.8343 0.6120 0.025 Uiso 1 1 calc R U
C45 C -0.21297(18) 0.86683(13) 0.53841(14) 0.0211(6) Uani 1 1 d . .
H45A H -0.1899 0.8916 0.5643 0.025 Uiso 1 1 calc R U
H45B H -0.2548 0.8998 0.5104 0.025 Uiso 1 1 calc R U
C46 C -0.13795(18) 0.83543(14) 0.49668(13) 0.0228(6) Uani 1 1 d . .
H46A H -0.1059 0.8712 0.4704 0.027 Uiso 1 1 calc R U
H46B H -0.1618 0.8156 0.4669 0.027 Uiso 1 1 calc R U
C51 C -0.11920(17) 0.59529(13) 0.67144(12) 0.0154(5) Uani 1 1 d . .
H51 H -0.1568 0.6168 0.7046 0.018 Uiso 1 1 calc R U
C52 C -0.06908(19) 0.52909(14) 0.71041(14) 0.0226(6) Uani 1 1 d . .
H52A H -0.0344 0.5023 0.6807 0.027 Uiso 1 1 calc R U
H52B H -0.0283 0.5397 0.7362 0.027 Uiso 1 1 calc R U
C53 C -0.18361(18) 0.57936(14) 0.63257(13) 0.0214(6) Uani 1 1 d . .
H53A H -0.1514 0.5528 0.6019 0.026 Uiso 1 1 calc R U
H53B H -0.2156 0.6221 0.6076 0.026 Uiso 1 1 calc R U
C54 C -0.1332(2) 0.48784(15) 0.75498(15) 0.0291(7) Uani 1 1 d . .
H54A H -0.1632 0.5129 0.7875 0.035 Uiso 1 1 calc R U
H54B H -0.1006 0.4443 0.7780 0.035 Uiso 1 1 calc R U
C55 C -0.2484(2) 0.53897(15) 0.67764(15) 0.0267(6) Uani 1 1 d . .
H55A H -0.2834 0.5669 0.7063 0.032 Uiso 1 1 calc R U
H55B H -0.2889 0.5280 0.6519 0.032 Uiso 1 1 calc R U
C56 C -0.2014(2) 0.47362(16) 0.71827(16) 0.0327(7) Uani 1 1 d . .
H56A H -0.1725 0.4432 0.6900 0.039 Uiso 1 1 calc R U
H56B H -0.2445 0.4503 0.7492 0.039 Uiso 1 1 calc R U
C61 C 0.03009(16) 0.62361(12) 0.56805(12) 0.0130(5) Uani 1 1 d . .
H61 H 0.0560 0.6634 0.5419 0.016 Uiso 1 1 calc R U
C62 C 0.10849(17) 0.57180(13) 0.59561(12) 0.0170(5) Uani 1 1 d . .
H62A H 0.1337 0.5894 0.6264 0.020 Uiso 1 1 calc R U
H62B H 0.0888 0.5289 0.6191 0.020 Uiso 1 1 calc R U
C63 C -0.00812(17) 0.59791(13) 0.51904(13) 0.0172(5) Uani 1 1 d . .
H63A H -0.0572 0.6324 0.5006 0.021 Uiso 1 1 calc R U
H63B H -0.0313 0.5560 0.5410 0.021 Uiso 1 1 calc R U
C64 C 0.06125(17) 0.58326(14) 0.46470(13) 0.0184(5) Uani 1 1 d . .
H64A H 0.0358 0.5639 0.4354 0.022 Uiso 1 1 calc R U
H64B H 0.0794 0.6262 0.4395 0.022 Uiso 1 1 calc R U
C65 C 0.17822(17) 0.55845(14) 0.54121(13) 0.0202(6) Uani 1 1 d . .
H65A H 0.2012 0.6007 0.5201 0.024 Uiso 1 1 calc R U
H65B H 0.2273 0.5239 0.5595 0.024 Uiso 1 1 calc R U
C66 C 0.14122(18) 0.53381(14) 0.49120(13) 0.0201(6) Uani 1 1 d . .
H66A H 0.1248 0.4889 0.5111 0.024 Uiso 1 1 calc R U
H66B H 0.1867 0.5286 0.4554 0.024 Uiso 1 1 calc R U
N140 N 0.45418(15) 0.14641(12) 0.08460(11) 0.0204(5) Uani 1 1 d . .
C141 C 0.3898(2) 0.16379(15) 0.13974(13) 0.0241(6) Uani 1 1 d . .
H14C H 0.4175 0.1883 0.1632 0.029 Uiso 1 1 calc R U
H14D H 0.3382 0.1951 0.1214 0.029 Uiso 1 1 calc R U
C142 C 0.3587(2) 0.10389(16) 0.18760(15) 0.0318(7) Uani 1 1 d . .
H14E H 0.3251 0.0819 0.1658 0.038 Uiso 1 1 calc R U
H14F H 0.4099 0.0703 0.2038 0.038 Uiso 1 1 calc R U
C143 C 0.3021(2) 0.12578(18) 0.24359(15) 0.0359(8) Uani 1 1 d . .
H14G H 0.3375 0.1447 0.2670 0.043 Uiso 1 1 calc R U
H14H H 0.2541 0.1624 0.2267 0.043 Uiso 1 1 calc R U
C144 C 0.2634(3) 0.0695(2) 0.29005(17) 0.0483(10) Uani 1 1 d . .
H14I H 0.2334 0.0857 0.3276 0.072 Uiso 1 1 calc R U
H14J H 0.3100 0.0313 0.3039 0.072 Uiso 1 1 calc R U
H14K H 0.2215 0.0549 0.2689 0.072 Uiso 1 1 calc R U
C145 C 0.4186(2) 0.10356(15) 0.04921(14) 0.0247(6) Uani 1 1 d . .
H14L H 0.4637 0.0918 0.0152 0.030 Uiso 1 1 calc R U
H14M H 0.4090 0.0607 0.0801 0.030 Uiso 1 1 calc R U
C146 C 0.3342(2) 0.13643(16) 0.01852(15) 0.0296(7) Uani 1 1 d . .
H14N H 0.3472 0.1677 -0.0233 0.036 Uiso 1 1 calc R U
H14O H 0.2957 0.1631 0.0467 0.036 Uiso 1 1 calc R U
C147 C 0.2878(2) 0.08211(18) 0.00813(16) 0.0362(8) Uani 1 1 d . .
H14P H 0.2432 0.1038 -0.0226 0.043 Uiso 1 1 calc R U
H14Q H 0.3308 0.0493 -0.0113 0.043 Uiso 1 1 calc R U
C148 C 0.2441(3) 0.0444(2) 0.06986(19) 0.0487(10) Uani 1 1 d . .
H14R H 0.2109 0.0135 0.0600 0.073 Uiso 1 1 calc R U
H14S H 0.2044 0.0770 0.0910 0.073 Uiso 1 1 calc R U
H14T H 0.2886 0.0185 0.0986 0.073 Uiso 1 1 calc R U
C149 C 0.53854(19) 0.10578(15) 0.11146(13) 0.0231(6) Uani 1 1 d . .
H14U H 0.5517 0.1262 0.1451 0.028 Uiso 1 1 calc R U
H14V H 0.5283 0.0593 0.1327 0.028 Uiso 1 1 calc R U
C150 C 0.61867(19) 0.10056(16) 0.06378(14) 0.0265(6) Uani 1 1 d . .
H15C H 0.6366 0.1455 0.0477 0.032 Uiso 1 1 calc R U
H15D H 0.6046 0.0861 0.0266 0.032 Uiso 1 1 calc R U
C151 C 0.6935(2) 0.04957(16) 0.09586(14) 0.0281(7) Uani 1 1 d . .
H15E H 0.6988 0.0590 0.1378 0.034 Uiso 1 1 calc R U
H15F H 0.6793 0.0035 0.1044 0.034 Uiso 1 1 calc R U
C152 C 0.7801(2) 0.0514(2) 0.05574(17) 0.0408(8) Uani 1 1 d . .
H15G H 0.8239 0.0142 0.0763 0.061 Uiso 1 1 calc R U
H15H H 0.7987 0.0947 0.0523 0.061 Uiso 1 1 calc R U
H15I H 0.7739 0.0464 0.0127 0.061 Uiso 1 1 calc R U
C153 C 0.4699(2) 0.21150(15) 0.03682(13) 0.0251(6) Uani 1 1 d . .
H15J H 0.5130 0.1999 0.0016 0.030 Uiso 1 1 calc R U
H15K H 0.4146 0.2341 0.0177 0.030 Uiso 1 1 calc R U
C154 C 0.5024(2) 0.26091(15) 0.06489(14) 0.0262(6) Uani 1 1 d . .
H15L H 0.5488 0.2362 0.0932 0.031 Uiso 1 1 calc R U
H15M H 0.4539 0.2823 0.0914 0.031 Uiso 1 1 calc R U
C155 C 0.5383(2) 0.31561(17) 0.01224(16) 0.0361(8) Uani 1 1 d . .
H15N H 0.5919 0.2947 -0.0102 0.043 Uiso 1 1 calc R U
H15O H 0.4949 0.3356 -0.0197 0.043 Uiso 1 1 calc R U
C156 C 0.5595(2) 0.37124(18) 0.03826(19) 0.0439(9) Uani 1 1 d . .
H15P H 0.5812 0.4056 0.0026 0.066 Uiso 1 1 calc R U
H15Q H 0.6043 0.3521 0.0686 0.066 Uiso 1 1 calc R U
H15R H 0.5066 0.3922 0.0605 0.066 Uiso 1 1 calc R U
Pt71 Pt 0.53141(2) 0.20936(2) 0.68027(2) 0.01201(3) Uani 1 1 d . .
Sn71 Sn 0.43515(2) 0.19217(2) 0.78972(2) 0.01818(4) Uani 1 1 d . .
Br71 Br 0.26243(2) 0.18040(2) 0.80938(2) 0.04089(9) Uani 1 1 d . .
P71 P 0.64206(4) 0.25639(3) 0.69790(3) 0.01207(12) Uani 1 1 d . .
Br72 Br 0.49108(2) 0.07893(2) 0.87819(2) 0.03353(7) Uani 1 1 d . .
P72 P 0.45996(4) 0.17291(3) 0.61456(3) 0.01197(12) Uani 1 1 d . .
Br73 Br 0.42198(2) 0.28010(2) 0.86528(2) 0.02334(6) Uani 1 1 d . .
C81 C 0.66697(18) 0.24774(13) 0.78159(12) 0.0175(5) Uani 1 1 d . .
H81 H 0.6112 0.2672 0.8037 0.021 Uiso 1 1 calc R U
C82 C 0.6875(2) 0.17443(15) 0.81879(14) 0.0281(7) Uani 1 1 d . .
H82A H 0.7454 0.1532 0.8021 0.034 Uiso 1 1 calc R U
H82B H 0.6433 0.1491 0.8125 0.034 Uiso 1 1 calc R U
C83 C 0.7347(3) 0.2868(2) 0.79136(15) 0.0410(9) Uani 1 1 d . .
H83A H 0.7204 0.3347 0.7680 0.049 Uiso 1 1 calc R U
H83B H 0.7930 0.2676 0.7735 0.049 Uiso 1 1 calc R U
C84 C 0.6878(2) 0.17045(18) 0.89064(14) 0.0357(8) Uani 1 1 d . .
H84A H 0.6288 0.1890 0.9079 0.043 Uiso 1 1 calc R U
H84B H 0.7026 0.1225 0.9140 0.043 Uiso 1 1 calc R U
C85 C 0.7370(3) 0.2828(2) 0.86359(15) 0.0461(10) Uani 1 1 d . .
H85A H 0.7836 0.3063 0.8691 0.055 Uiso 1 1 calc R U
H85B H 0.6806 0.3062 0.8803 0.055 Uiso 1 1 calc R U
C86 C 0.7536(2) 0.2101(2) 0.90177(15) 0.0406(9) Uani 1 1 d . .
H86A H 0.7500 0.2092 0.9482 0.049 Uiso 1 1 calc R U
H86B H 0.8133 0.1884 0.8890 0.049 Uiso 1 1 calc R U
C91 C 0.74188(17) 0.22563(12) 0.65031(12) 0.0151(5) Uani 1 1 d . .
H91 H 0.7239 0.2347 0.6057 0.018 Uiso 1 1 calc R U
C92 C 0.77038(18) 0.14848(13) 0.66956(14) 0.0223(6) Uani 1 1 d . .
H92A H 0.7987 0.1357 0.7103 0.027 Uiso 1 1 calc R U
H92B H 0.7187 0.1260 0.6765 0.027 Uiso 1 1 calc R U
C93 C 0.88823(19) 0.23654(14) 0.59006(15) 0.0245(6) Uani 1 1 d . .
H93A H 0.8629 0.2528 0.5481 0.029 Uiso 1 1 calc R U
H93B H 0.9410 0.2571 0.5867 0.029 Uiso 1 1 calc R U
C94 C 0.82200(17) 0.25965(13) 0.64213(14) 0.0206(6) Uani 1 1 d . .
H94A H 0.8041 0.3095 0.6300 0.025 Uiso 1 1 calc R U
H94B H 0.8490 0.2477 0.6834 0.025 Uiso 1 1 calc R U
C95 C 0.91424(19) 0.15995(14) 0.60420(15) 0.0264(7) Uani 1 1 d . .
H95A H 0.9478 0.1443 0.6426 0.032 Uiso 1 1 calc R U
H95B H 0.9525 0.1470 0.5673 0.032 Uiso 1 1 calc R U
C96 C 0.8346(2) 0.12514(14) 0.61616(16) 0.0288(7) Uani 1 1 d . .
H96A H 0.8534 0.0754 0.6287 0.035 Uiso 1 1 calc R U
H96B H 0.8051 0.1360 0.5760 0.035 Uiso 1 1 calc R U
C101 C 0.62387(17) 0.34913(12) 0.66483(12) 0.0156(5) Uani 1 1 d . .
H101 H 0.6741 0.3673 0.6741 0.019 Uiso 1 1 calc R U
C102 C 0.6193(2) 0.36691(13) 0.59183(13) 0.0233(6) Uani 1 1 d . .
H10A H 0.5729 0.3462 0.5817 0.028 Uiso 1 1 calc R U
H10B H 0.6755 0.3477 0.5710 0.028 Uiso 1 1 calc R U
C103 C 0.54009(19) 0.38240(14) 0.69802(15) 0.0248(6) Uani 1 1 d . .
H10C H 0.4901 0.3629 0.6918 0.030 Uiso 1 1 calc R U
H10D H 0.5456 0.3728 0.7448 0.030 Uiso 1 1 calc R U
C104 C 0.5230(2) 0.45904(14) 0.67057(16) 0.0299(7) Uani 1 1 d . .
H10E H 0.4677 0.4791 0.6918 0.036 Uiso 1 1 calc R U
H10F H 0.5708 0.4790 0.6799 0.036 Uiso 1 1 calc R U
C105 C 0.6004(2) 0.44371(14) 0.56453(15) 0.0295(7) Uani 1 1 d . .
H10G H 0.6502 0.4639 0.5701 0.035 Uiso 1 1 calc R U
H10H H 0.5941 0.4532 0.5179 0.035 Uiso 1 1 calc R U
C106 C 0.5170(2) 0.47619(15) 0.59838(17) 0.0343(8) Uani 1 1 d . .
H10I H 0.5081 0.5260 0.5817 0.041 Uiso 1 1 calc R U
H10J H 0.4662 0.4596 0.5891 0.041 Uiso 1 1 calc R U
C111 C 0.39280(16) 0.24306(12) 0.56065(12) 0.0132(5) Uani 1 1 d . .
H111 H 0.3544 0.2227 0.5403 0.016 Uiso 1 1 calc R U
C112 C 0.33336(18) 0.28931(14) 0.60038(13) 0.0204(6) Uani 1 1 d . .
H11A H 0.2959 0.2623 0.6334 0.024 Uiso 1 1 calc R U
H11B H 0.3698 0.3084 0.6229 0.024 Uiso 1 1 calc R U
C113 C 0.44710(17) 0.28506(13) 0.50644(12) 0.0175(5) Uani 1 1 d . .
H11C H 0.4878 0.3040 0.5254 0.021 Uiso 1 1 calc R U
H11D H 0.4823 0.2553 0.4795 0.021 Uiso 1 1 calc R U
C114 C 0.38890(18) 0.34275(14) 0.46433(13) 0.0210(6) Uani 1 1 d . .
H11E H 0.4259 0.3701 0.4313 0.025 Uiso 1 1 calc R U
H11F H 0.3524 0.3236 0.4419 0.025 Uiso 1 1 calc R U
C115 C 0.27570(19) 0.34716(15) 0.55744(14) 0.0252(6) Uani 1 1 d . .
H11G H 0.2350 0.3282 0.5385 0.030 Uiso 1 1 calc R U
H11H H 0.2405 0.3773 0.5839 0.030 Uiso 1 1 calc R U
C116 C 0.3302(2) 0.38812(14) 0.50373(14) 0.0249(6) Uani 1 1 d . .
H11I H 0.2910 0.4234 0.4754 0.030 Uiso 1 1 calc R U
H11J H 0.3664 0.4111 0.5225 0.030 Uiso 1 1 calc R U
C131 C 0.53671(17) 0.13200(13) 0.55705(12) 0.0151(5) Uani 1 1 d . .
H131 H 0.5661 0.1691 0.5290 0.018 Uiso 1 1 calc R U
C132 C 0.61117(18) 0.07867(14) 0.58820(13) 0.0199(6) Uani 1 1 d . .
H13C H 0.6374 0.0972 0.6177 0.024 Uiso 1 1 calc R U
H13D H 0.5876 0.0381 0.6138 0.024 Uiso 1 1 calc R U
C133 C 0.49639(17) 0.10434(14) 0.51034(12) 0.0177(5) Uani 1 1 d . .
H13E H 0.4499 0.1396 0.4893 0.021 Uiso 1 1 calc R U
H13F H 0.4695 0.0648 0.5345 0.021 Uiso 1 1 calc R U
C134 C 0.68134(18) 0.05850(14) 0.53686(14) 0.0212(6) Uani 1 1 d . .
H13G H 0.7080 0.0983 0.5134 0.025 Uiso 1 1 calc R U
H13H H 0.7278 0.0231 0.5577 0.025 Uiso 1 1 calc R U
C135 C 0.64188(18) 0.03165(14) 0.48947(14) 0.0221(6) Uani 1 1 d . .
H13I H 0.6876 0.0211 0.4553 0.027 Uiso 1 1 calc R U
H13J H 0.6206 -0.0108 0.5123 0.027 Uiso 1 1 calc R U
C136 C 0.56653(18) 0.08307(14) 0.45888(13) 0.0213(6) Uani 1 1 d . .
H13K H 0.5401 0.0631 0.4306 0.026 Uiso 1 1 calc R U
H13L H 0.5890 0.1236 0.4320 0.026 Uiso 1 1 calc R U
N160 N 0.90209(16) 0.65196(13) 0.08490(11) 0.0246(5) Uani 1 1 d . .
C161 C 0.9157(2) 0.71436(16) 0.10342(15) 0.0308(7) Uani 1 1 d . .
H16C H 0.9653 0.7015 0.1306 0.037 Uiso 1 1 calc R U
H16D H 0.8630 0.7301 0.1301 0.037 Uiso 1 1 calc R U
C162 C 0.9339(2) 0.77337(17) 0.04786(16) 0.0360(8) Uani 1 1 d . .
H16E H 0.9800 0.7569 0.0166 0.043 Uiso 1 1 calc R U
H16F H 0.8803 0.7932 0.0254 0.043 Uiso 1 1 calc R U
C163 C 0.9629(3) 0.8270(2) 0.07228(19) 0.0452(9) Uani 1 1 d . .
H16G H 1.0151 0.8063 0.0960 0.054 Uiso 1 1 calc R U
H16H H 0.9160 0.8437 0.1029 0.054 Uiso 1 1 calc R U
C164 C 0.9846(3) 0.8869(2) 0.0188(2) 0.0575(11) Uani 1 1 d . .
H16I H 1.0031 0.9198 0.0375 0.086 Uiso 1 1 calc R U
H16J H 0.9327 0.9085 -0.0042 0.086 Uiso 1 1 calc R U
H16K H 1.0318 0.8710 -0.0112 0.086 Uiso 1 1 calc R U
C165 C 0.8077(2) 0.60869(16) 0.18859(14) 0.0294(7) Uani 1 1 d . .
H16L H 0.7569 0.6134 0.1641 0.035 Uiso 1 1 calc R U
H16M H 0.8040 0.6512 0.2025 0.035 Uiso 1 1 calc R U
C166 C 0.7218(2) 0.5586(2) 0.29088(16) 0.0442(9) Uani 1 1 d . .
H16N H 0.7221 0.5193 0.3276 0.066 Uiso 1 1 calc R U
H16O H 0.6718 0.5626 0.2666 0.066 Uiso 1 1 calc R U
H16P H 0.7172 0.5997 0.3065 0.066 Uiso 1 1 calc R U
C167 C 0.8920(2) 0.59635(16) 0.14590(14) 0.0282(7) Uani 1 1 d . .
H16Q H 0.8951 0.5531 0.1334 0.034 Uiso 1 1 calc R U
H16R H 0.9419 0.5911 0.1714 0.034 Uiso 1 1 calc R U
C168 C 0.8060(2) 0.54931(19) 0.24745(15) 0.0379(8) Uani 1 1 d . .
H16S H 0.8116 0.5068 0.2331 0.045 Uiso 1 1 calc R U
H16T H 0.8564 0.5454 0.2721 0.045 Uiso 1 1 calc R U
C169 C 0.7156(2) 0.63543(16) -0.00789(16) 0.0313(7) Uani 1 1 d . .
H16U H 0.7273 0.6723 -0.0456 0.038 Uiso 1 1 calc R U
H16V H 0.6662 0.6541 0.0198 0.038 Uiso 1 1 calc R U
C170 C 0.7960(2) 0.61117(16) 0.02963(14) 0.0291(7) Uani 1 1 d . .
H17A H 0.7835 0.5762 0.0689 0.035 Uiso 1 1 calc R U
H17B H 0.8450 0.5906 0.0029 0.035 Uiso 1 1 calc R U
C171 C 0.6901(2) 0.57874(18) -0.03072(18) 0.0405(8) Uani 1 1 d . .
H17C H 0.6378 0.5964 -0.0542 0.061 Uiso 1 1 calc R U
H17D H 0.6779 0.5423 0.0065 0.061 Uiso 1 1 calc R U
H17E H 0.7382 0.5610 -0.0592 0.061 Uiso 1 1 calc R U
C172 C 0.82113(19) 0.66963(15) 0.04802(14) 0.0253(6) Uani 1 1 d . .
H17F H 0.7714 0.6896 0.0747 0.030 Uiso 1 1 calc R U
H17G H 0.8312 0.7048 0.0083 0.030 Uiso 1 1 calc R U
C173 C 1.0682(2) 0.62073(19) 0.06418(17) 0.0375(8) Uani 1 1 d . .
H17H H 1.0696 0.5947 0.1095 0.045 Uiso 1 1 calc R U
H17I H 1.0792 0.6667 0.0619 0.045 Uiso 1 1 calc R U
C174 C 0.9798(2) 0.62549(16) 0.04178(14) 0.0288(7) Uani 1 1 d . .
H17J H 0.9735 0.5799 0.0384 0.035 Uiso 1 1 calc R U
H17K H 0.9776 0.6556 -0.0019 0.035 Uiso 1 1 calc R U
C175 C 1.1389(2) 0.58576(18) 0.0220(2) 0.0460(10) Uani 1 1 d . .
H17L H 1.1351 0.5370 0.0315 0.055 Uiso 1 1 calc R U
H17M H 1.1289 0.6056 -0.0238 0.055 Uiso 1 1 calc R U
C176 C 1.2289(2) 0.5933(2) 0.0333(3) 0.0690(15) Uani 1 1 d . .
H17N H 1.2725 0.5725 0.0039 0.103 Uiso 1 1 calc R U
H17O H 1.2405 0.5708 0.0779 0.103 Uiso 1 1 calc R U
H17P H 1.2321 0.6415 0.0255 0.103 Uiso 1 1 calc R U
O200 O 0.03588(19) 0.34969(16) 0.73367(15) 0.0626(8) Uani 1 1 d . .
C186 C 0.2440(2) 0.06801(16) 0.66400(15) 0.0286(7) Uani 1 1 d . .
H18A H 0.1993 0.0615 0.6389 0.034 Uiso 1 1 calc R U
H18B H 0.2139 0.0937 0.6960 0.034 Uiso 1 1 calc R U
C185 C 0.2912(2) -0.00143(15) 0.69904(15) 0.0306(7) Uani 1 1 d . .
H18C H 0.2488 -0.0257 0.7298 0.037 Uiso 1 1 calc R U
H18D H 0.3162 -0.0289 0.6674 0.037 Uiso 1 1 calc R U
C184 C 0.3636(2) 0.00680(15) 0.73498(14) 0.0290(7) Uani 1 1 d . .
H18E H 0.3377 0.0299 0.7698 0.035 Uiso 1 1 calc R U
H18F H 0.3952 -0.0385 0.7550 0.035 Uiso 1 1 calc R U
C183 C 0.42728(19) 0.04733(13) 0.69076(13) 0.0209(6) Uani 1 1 d . .
H18G H 0.4578 0.0219 0.6587 0.025 Uiso 1 1 calc R U
H18H H 0.4716 0.0538 0.7162 0.025 Uiso 1 1 calc R U
C182 C 0.30922(19) 0.10847(15) 0.61867(13) 0.0230(6) Uani 1 1 d . .
H18I H 0.3355 0.0847 0.5844 0.028 Uiso 1 1 calc R U
H18J H 0.2782 0.1537 0.5980 0.028 Uiso 1 1 calc R U
C181 C 0.38098(17) 0.11650(13) 0.65574(12) 0.0175(5) Uani 1 1 d . .
H181 H 0.3492 0.1379 0.6909 0.021 Uiso 1 1 calc R U
C202 C 0.0313(3) 0.2408(2) 0.7288(3) 0.0636(13) Uani 1 1 d . .
H20A H -0.0060 0.2126 0.7180 0.076 Uiso 1 1 calc R U
H20B H 0.0639 0.2142 0.7659 0.076 Uiso 1 1 calc R U
C203 C 0.1021(3) 0.3359(2) 0.6835(2) 0.0568(11) Uani 1 1 d . .
H20C H 0.1608 0.3331 0.6970 0.068 Uiso 1 1 calc R U
H20D H 0.0941 0.3724 0.6439 0.068 Uiso 1 1 calc R U
C204 C -0.0213(2) 0.3057(2) 0.7418(2) 0.0563(12) Uani 1 1 d . .
H20E H -0.0670 0.3242 0.7114 0.068 Uiso 1 1 calc R U
H20F H -0.0498 0.2978 0.7862 0.068 Uiso 1 1 calc R U
C205 C 0.0931(3) 0.2678(3) 0.6707(3) 0.0770(16) Uani 1 1 d . .
H20G H 0.0672 0.2744 0.6297 0.092 Uiso 1 1 calc R U
H20H H 0.1501 0.2371 0.6699 0.092 Uiso 1 1 calc R U
O210 O 0.51891(18) 0.20771(14) 0.23220(12) 0.0468(6) Uani 1 1 d . .
C212 C 0.5215(3) 0.17229(18) 0.29465(18) 0.0421(9) Uani 1 1 d . .
H21C H 0.5813 0.1474 0.3024 0.051 Uiso 1 1 calc R U
H21D H 0.4812 0.1390 0.3045 0.051 Uiso 1 1 calc R U
C213 C 0.4493(2) 0.28539(19) 0.29303(17) 0.0402(8) Uani 1 1 d . .
H21E H 0.4553 0.3276 0.3044 0.048 Uiso 1 1 calc R U
H21F H 0.3866 0.2842 0.2926 0.048 Uiso 1 1 calc R U
C214 C 0.4934(2) 0.22369(18) 0.33818(16) 0.0376(8) Uani 1 1 d . .
H21G H 0.4525 0.2068 0.3752 0.045 Uiso 1 1 calc R U
H21H H 0.5447 0.2332 0.3543 0.045 Uiso 1 1 calc R U
C215 C 0.4995(3) 0.27899(19) 0.22945(17) 0.0453(9) Uani 1 1 d . .
H21I H 0.4638 0.3032 0.1933 0.054 Uiso 1 1 calc R U
H21J H 0.5539 0.2980 0.2236 0.054 Uiso 1 1 calc R U

loop_
_atom_site_aniso_label
_atom_site_aniso_U_11
_atom_site_aniso_U_22
_atom_site_aniso_U_33
_atom_site_aniso_U_23
_atom_site_aniso_U_13
_atom_site_aniso_U_12
Pt1 0.01237(5) 0.00995(5) 0.01191(5) -0.00306(3) -0.00206(4) -0.00270(3)
Sn1 0.01946(9) 0.02193(9) 0.01345(8) -0.00653(7) 0.00222(7) -0.00762(7)
Br1 0.02255(15) 0.04137(18) 0.02587(15) -0.01354(13) 0.00276(12) -0.01018(13)
P1 0.0121(3) 0.0104(3) 0.0129(3) -0.0039(2) -0.0015(2) -0.0023(2)
Br2 0.04186(18) 0.02434(15) 0.02622(15) -0.00427(12) 0.00019(13) -0.00132(13)
P2 0.0123(3) 0.0093(3) 0.0120(3) -0.0031(2) -0.0019(2) -0.0020(2)
Br3 0.03480(17) 0.02886(16) 0.02815(15) -0.01502(13) -0.00122(13) -0.00394(13)
C11 0.0199(14) 0.0186(13) 0.0155(13) -0.0050(10) -0.0055(11) -0.0033(11)
C12 0.0309(16) 0.0301(16) 0.0206(14) -0.0043(12) -0.0051(12) -0.0135(13)
C13 0.0263(15) 0.0251(15) 0.0261(15) -0.0051(12) -0.0085(12) -0.0094(12)
C14 0.045(2) 0.0422(19) 0.0186(15) -0.0042(14) -0.0089(14) -0.0139(16)
C15 0.047(2) 0.041(2) 0.0267(17) -0.0085(14) -0.0183(15) -0.0104(16)
C16 0.0376(19) 0.0360(18) 0.0334(17) -0.0105(14) -0.0155(15) -0.0131(15)
C21 0.0146(13) 0.0204(14) 0.0203(13) -0.0078(11) -0.0015(11) 0.0028(10)
C22 0.0113(12) 0.0163(13) 0.0212(13) -0.0078(11) -0.0031(10) 0.0007(10)
C23 0.0227(15) 0.0248(15) 0.0259(15) -0.0081(12) 0.0015(12) -0.0028(12)
C24 0.0201(14) 0.0173(14) 0.0254(14) -0.0025(11) -0.0064(12) 0.0001(11)
C25 0.0158(14) 0.0253(15) 0.0408(18) -0.0177(14) 0.0000(13) 0.0031(11)
C26 0.0185(14) 0.0177(14) 0.0410(18) -0.0084(13) -0.0080(13) 0.0030(11)
C31 0.0145(13) 0.0134(12) 0.0240(14) -0.0045(11) 0.0027(11) -0.0022(10)
C32 0.0145(12) 0.0113(12) 0.0161(12) -0.0033(10) -0.0007(10) -0.0031(10)
C33 0.0153(13) 0.0117(12) 0.0232(14) -0.0021(10) -0.0002(11) -0.0030(10)
C34 0.0183(14) 0.0124(13) 0.0308(15) -0.0023(11) -0.0018(12) -0.0001(11)
C35 0.0160(13) 0.0144(13) 0.0285(15) 0.0007(11) -0.0013(11) -0.0034(10)
C36 0.0158(13) 0.0143(13) 0.0297(15) -0.0027(11) -0.0004(11) 0.0000(10)
C41 0.0147(13) 0.0185(13) 0.0166(13) -0.0029(10) 0.0003(10) 0.0007(10)
C42 0.0132(12) 0.0125(12) 0.0152(12) -0.0046(10) -0.0020(10) -0.0015(10)
C43 0.0143(13) 0.0151(13) 0.0214(13) 0.0003(11) 0.0000(11) -0.0001(10)
C44 0.0147(13) 0.0220(14) 0.0246(14) -0.0070(11) -0.0029(11) 0.0031(11)
C45 0.0191(14) 0.0152(13) 0.0267(15) -0.0039(11) -0.0075(12) 0.0046(11)
C46 0.0212(14) 0.0179(14) 0.0223(14) 0.0036(11) -0.0025(12) 0.0025(11)
C51 0.0158(13) 0.0141(12) 0.0168(12) -0.0033(10) 0.0004(10) -0.0051(10)
C52 0.0261(15) 0.0155(13) 0.0251(15) 0.0020(11) -0.0049(12) -0.0076(11)
C53 0.0220(14) 0.0218(14) 0.0238(14) -0.0040(11) -0.0043(12) -0.0120(11)
C54 0.0376(18) 0.0220(15) 0.0258(15) 0.0042(12) -0.0032(13) -0.0134(13)
C55 0.0240(15) 0.0295(16) 0.0295(16) -0.0035(13) -0.0026(13) -0.0154(13)
C56 0.0349(18) 0.0242(16) 0.0402(19) -0.0018(14) 0.0028(15) -0.0194(14)
C61 0.0120(12) 0.0128(12) 0.0150(12) -0.0051(10) -0.0027(10) -0.0005(9)
C62 0.0176(13) 0.0169(13) 0.0173(13) -0.0076(10) -0.0055(11) 0.0027(10)
C63 0.0155(13) 0.0179(13) 0.0198(13) -0.0083(11) -0.0048(11) 0.0009(10)
C64 0.0203(14) 0.0191(13) 0.0183(13) -0.0102(11) -0.0034(11) -0.0009(11)
C65 0.0141(13) 0.0222(14) 0.0263(15) -0.0124(12) -0.0037(11) 0.0023(11)
C66 0.0197(14) 0.0181(13) 0.0248(14) -0.0119(11) -0.0050(11) 0.0022(11)
N140 0.0230(12) 0.0212(12) 0.0157(11) -0.0032(9) 0.0001(9) -0.0033(10)
C141 0.0268(15) 0.0262(15) 0.0190(14) -0.0071(12) 0.0016(12) -0.0042(12)
C142 0.0383(19) 0.0304(17) 0.0231(15) -0.0037(13) 0.0067(14) -0.0073(14)
C143 0.0349(18) 0.044(2) 0.0275(17) -0.0084(15) 0.0049(14) -0.0084(15)
C144 0.050(2) 0.054(2) 0.0327(19) -0.0003(17) 0.0153(17) -0.0169(19)
C145 0.0302(16) 0.0253(15) 0.0201(14) -0.0084(12) -0.0017(12) -0.0044(12)
C146 0.0295(17) 0.0327(17) 0.0274(16) -0.0090(13) -0.0024(13) -0.0044(13)
C147 0.0305(18) 0.046(2) 0.0371(18) -0.0187(16) -0.0017(15) -0.0082(15)
C148 0.049(2) 0.051(2) 0.055(2) -0.024(2) 0.0025(19) -0.0213(19)
C149 0.0279(16) 0.0226(14) 0.0179(13) -0.0034(11) -0.0044(12) -0.0020(12)
C150 0.0262(16) 0.0301(16) 0.0227(15) -0.0058(12) 0.0002(12) -0.0061(13)
C151 0.0291(16) 0.0290(16) 0.0259(15) -0.0083(13) -0.0028(13) -0.0013(13)
C152 0.0302(18) 0.053(2) 0.0386(19) -0.0177(17) -0.0013(15) 0.0012(16)
C153 0.0296(16) 0.0242(15) 0.0174(14) -0.0008(11) 0.0018(12) -0.0032(12)
C154 0.0304(16) 0.0223(15) 0.0227(15) -0.0006(12) 0.0010(12) -0.0051(12)
C155 0.0348(19) 0.0345(18) 0.0337(18) 0.0027(14) 0.0011(15) -0.0101(15)
C156 0.036(2) 0.037(2) 0.057(2) 0.0013(17) -0.0061(17) -0.0160(16)
Pt71 0.01326(5) 0.01080(5) 0.01223(5) -0.00439(4) -0.00282(4) 0.00067(4)
Sn71 0.01730(9) 0.02449(10) 0.01502(9) -0.00912(7) 0.00192(7) -0.00533(7)
Br71 0.01924(15) 0.0587(2) 0.0560(2) -0.03765(19) 0.00547(15) -0.00770(15)
P71 0.0136(3) 0.0109(3) 0.0115(3) -0.0036(2) -0.0007(2) -0.0008(2)
Br72 0.03905(18) 0.02082(15) 0.03689(17) -0.00563(13) 0.00289(14) -0.00187(13)
P72 0.0131(3) 0.0107(3) 0.0117(3) -0.0033(2) -0.0022(2) 0.0003(2)
Br73 0.02554(15) 0.02448(14) 0.02090(13) -0.00947(11) 0.00092(11) -0.00300(11)
C81 0.0203(14) 0.0201(14) 0.0126(12) -0.0043(10) 0.0005(10) -0.0053(11)
C82 0.0368(18) 0.0249(16) 0.0218(15) -0.0009(12) -0.0116(13) -0.0029(13)
C83 0.059(2) 0.057(2) 0.0190(15) -0.0045(15) -0.0064(15) -0.041(2)
C84 0.047(2) 0.0380(19) 0.0189(15) 0.0024(13) -0.0136(14) -0.0045(16)
C85 0.067(3) 0.064(3) 0.0216(17) -0.0104(16) -0.0081(17) -0.039(2)
C86 0.038(2) 0.067(3) 0.0203(16) -0.0111(16) -0.0114(14) -0.0093(18)
C91 0.0191(13) 0.0129(12) 0.0130(12) -0.0034(10) -0.0028(10) -0.0008(10)
C92 0.0201(14) 0.0129(13) 0.0304(15) -0.0043(11) 0.0032(12) 0.0001(11)
C93 0.0219(15) 0.0185(14) 0.0320(16) -0.0085(12) 0.0093(12) -0.0057(11)
C94 0.0174(13) 0.0134(13) 0.0313(15) -0.0083(11) 0.0029(12) -0.0027(10)
C95 0.0215(15) 0.0192(14) 0.0364(17) -0.0111(13) 0.0086(13) -0.0001(11)
C96 0.0261(16) 0.0142(14) 0.0471(19) -0.0146(13) 0.0105(14) -0.0055(12)
C101 0.0189(13) 0.0098(12) 0.0174(13) -0.0033(10) -0.0018(10) -0.0005(10)
C102 0.0378(17) 0.0127(13) 0.0187(14) -0.0020(11) -0.0075(12) -0.0012(12)
C103 0.0196(14) 0.0178(14) 0.0336(16) -0.0060(12) 0.0049(12) -0.0002(11)
C104 0.0235(15) 0.0145(14) 0.049(2) -0.0101(13) 0.0071(14) 0.0002(11)
C105 0.046(2) 0.0143(14) 0.0248(15) 0.0021(12) -0.0079(14) -0.0026(13)
C106 0.0317(17) 0.0126(14) 0.054(2) 0.0011(14) -0.0127(16) 0.0008(12)
C111 0.0145(12) 0.0127(12) 0.0125(12) -0.0031(10) -0.0043(10) -0.0005(10)
C112 0.0207(14) 0.0198(14) 0.0181(13) -0.0046(11) -0.0018(11) 0.0027(11)
C113 0.0180(13) 0.0177(13) 0.0155(13) -0.0009(10) -0.0020(10) -0.0036(11)
C114 0.0214(14) 0.0194(14) 0.0197(14) 0.0032(11) -0.0049(11) -0.0056(11)
C115 0.0236(15) 0.0224(15) 0.0252(15) -0.0058(12) -0.0024(12) 0.0064(12)
C116 0.0292(16) 0.0139(13) 0.0294(16) 0.0001(11) -0.0123(13) 0.0015(12)
C131 0.0158(13) 0.0136(12) 0.0149(12) -0.0054(10) -0.0015(10) 0.0021(10)
C132 0.0194(14) 0.0211(14) 0.0185(13) -0.0096(11) -0.0038(11) 0.0062(11)
C133 0.0178(13) 0.0187(13) 0.0182(13) -0.0098(11) -0.0018(11) 0.0002(10)
C134 0.0170(13) 0.0216(14) 0.0265(15) -0.0128(12) -0.0023(11) 0.0029(11)
C135 0.0205(14) 0.0214(14) 0.0265(15) -0.0136(12) -0.0002(12) 0.0004(11)
C136 0.0222(14) 0.0245(15) 0.0187(13) -0.0116(11) -0.0005(11) -0.0004(11)
N160 0.0244(13) 0.0284(13) 0.0164(11) -0.0045(10) 0.0030(10) 0.0021(10)
C161 0.0297(17) 0.0383(18) 0.0247(15) -0.0125(14) 0.0010(13) -0.0022(14)
C162 0.0386(19) 0.0357(19) 0.0331(18) -0.0119(15) 0.0015(15) -0.0031(15)
C163 0.042(2) 0.050(2) 0.049(2) -0.0175(18) 0.0005(18) -0.0151(18)
C164 0.051(3) 0.061(3) 0.063(3) -0.015(2) 0.006(2) -0.022(2)
C165 0.0258(16) 0.0360(18) 0.0187(14) 0.0009(13) -0.0013(12) 0.0030(13)
C166 0.038(2) 0.066(3) 0.0244(17) -0.0019(16) 0.0043(15) -0.0136(18)
C167 0.0253(16) 0.0327(17) 0.0191(14) -0.0010(12) 0.0001(12) 0.0046(13)
C168 0.0329(18) 0.046(2) 0.0249(16) 0.0039(15) -0.0010(14) -0.0006(15)
C169 0.0281(17) 0.0325(17) 0.0312(17) -0.0096(14) -0.0003(13) 0.0010(13)
C170 0.0317(17) 0.0291(16) 0.0225(15) -0.0053(13) 0.0002(13) 0.0017(13)
C171 0.037(2) 0.041(2) 0.047(2) -0.0163(17) -0.0024(16) -0.0053(16)
C172 0.0260(15) 0.0272(16) 0.0181(14) -0.0029(12) -0.0015(12) 0.0026(12)
C173 0.0276(17) 0.045(2) 0.0361(18) -0.0101(16) 0.0042(14) -0.0012(15)
C174 0.0289(16) 0.0317(17) 0.0218(15) -0.0079(13) 0.0066(13) 0.0006(13)
C175 0.0301(19) 0.0317(19) 0.072(3) -0.0154(18) 0.0170(18) -0.0066(15)
C176 0.029(2) 0.053(3) 0.130(5) -0.042(3) 0.019(2) -0.0095(18)
O200 0.0459(17) 0.074(2) 0.073(2) -0.0308(17) 0.0098(15) -0.0147(15)
C186 0.0258(16) 0.0330(17) 0.0290(16) -0.0013(13) -0.0035(13) -0.0168(13)
C185 0.0405(19) 0.0250(16) 0.0278(16) -0.0005(13) -0.0008(14) -0.0182(14)
C184 0.0379(18) 0.0233(15) 0.0228(15) 0.0030(12) -0.0014(13) -0.0095(13)
C183 0.0290(15) 0.0145(13) 0.0192(13) -0.0010(11) -0.0071(12) -0.0040(11)
C182 0.0254(15) 0.0230(15) 0.0215(14) -0.0004(11) -0.0047(12) -0.0106(12)
C181 0.0188(13) 0.0170(13) 0.0164(13) -0.0017(10) -0.0005(11) -0.0057(11)
C202 0.051(3) 0.049(2) 0.098(4) -0.008(2) -0.039(3) -0.014(2)
C203 0.045(2) 0.072(3) 0.051(2) -0.014(2) 0.004(2) -0.010(2)
C204 0.0284(19) 0.083(3) 0.075(3) -0.051(3) -0.0014(19) -0.010(2)
C205 0.036(2) 0.125(5) 0.080(4) -0.042(3) -0.001(2) -0.017(3)
O210 0.0557(17) 0.0511(16) 0.0351(14) -0.0187(12) -0.0053(12) -0.0004(13)
C212 0.044(2) 0.0317(19) 0.052(2) -0.0085(16) -0.0186(18) -0.0007(16)
C213 0.0287(18) 0.048(2) 0.043(2) -0.0104(17) -0.0099(15) -0.0006(16)
C214 0.039(2) 0.046(2) 0.0311(18) -0.0083(15) -0.0039(15) -0.0136(16)
C215 0.051(2) 0.046(2) 0.0350(19) -0.0083(16) -0.0077(17) 0.0022(18)

loop_
_atom_type_symbol
_atom_type_description
_atom_type_scat_dispersion_real
_atom_type_scat_dispersion_imag
_atom_type_scat_source
C C 0.0033 0.0016 'International Tables Vol C Tables 4.2.6.8 and 6.1.1.4'
H H 0.0000 0.0000 'International Tables Vol C Tables 4.2.6.8 and 6.1.1.4'
N N 0.0061 0.0033 'International Tables Vol C Tables 4.2.6.8 and 6.1.1.4'
O O 0.0106 0.0060 'International Tables Vol C Tables 4.2.6.8 and 6.1.1.4'
P P 0.1023 0.0942 'International Tables Vol C Tables 4.2.6.8 and 6.1.1.4'
Br Br -0.2901 2.4595 'International Tables Vol C Tables 4.2.6.8 and 6.1.1.4'
Sn Sn -0.6537 1.4246 'International Tables Vol C Tables 4.2.6.8 and 6.1.1.4'
Pt Pt -1.7033 8.3905 'International Tables Vol C Tables 4.2.6.8 and 6.1.1.4'

loop_
_geom_angle_atom_site_label_1
_geom_angle_atom_site_label_2
_geom_angle_atom_site_label_3
_geom_angle
P2 Pt1 P1 145.12(2)
P2 Pt1 Sn1 102.29(2)
P1 Pt1 Sn1 111.391(19)
Pt1 Sn1 Br2 111.749(15)
Pt1 Sn1 Br1 125.180(13)
Br2 Sn1 Br1 97.017(17)
Pt1 Sn1 Br3 125.327(14)
Br2 Sn1 Br3 98.417(17)
Br1 Sn1 Br3 93.014(15)
C32 P1 C22 102.81(12)
C32 P1 C11 104.58(12)
C22 P1 C11 104.08(12)
C32 P1 Pt1 105.81(8)
C22 P1 Pt1 113.61(9)
C11 P1 Pt1 123.75(9)
C42 P2 C51 102.31(12)
C42 P2 C61 102.45(11)
C51 P2 C61 110.09(12)
C42 P2 Pt1 109.84(8)
C51 P2 Pt1 117.84(9)
C61 P2 Pt1 112.67(8)
C12 C11 C13 108.9(2)
C12 C11 P1 113.01(19)
C13 C11 P1 116.10(19)
C12 C11 H11 106.0
C13 C11 H11 106.0
P1 C11 H11 106.0
C14 C12 C11 110.3(2)
C14 C12 H12A 109.6
C11 C12 H12A 109.6
C14 C12 H12B 109.6
C11 C12 H12B 109.6
H12A C12 H12B 108.1
C16 C13 C11 111.4(2)
C16 C13 H13A 109.3
C11 C13 H13A 109.3
C16 C13 H13B 109.3
C11 C13 H13B 109.3
H13A C13 H13B 108.0
C15 C14 C12 111.0(3)
C15 C14 H14A 109.4
C12 C14 H14A 109.4
C15 C14 H14B 109.4
C12 C14 H14B 109.4
H14A C14 H14B 108.0
C14 C15 C16 110.7(3)
C14 C15 H15A 109.5
C16 C15 H15A 109.5
C14 C15 H15B 109.5
C16 C15 H15B 109.5
H15A C15 H15B 108.1
C15 C16 C13 111.3(3)
C15 C16 H16A 109.4
C13 C16 H16A 109.4
C15 C16 H16B 109.4
C13 C16 H16B 109.4
H16A C16 H16B 108.0
C23 C21 C22 110.1(2)
C23 C21 H21A 109.6
C22 C21 H21A 109.6
C23 C21 H21B 109.6
C22 C21 H21B 109.6
H21A C21 H21B 108.2
C21 C22 C24 110.1(2)
C21 C22 P1 111.98(17)
C24 C22 P1 110.51(18)
C21 C22 H22 108.0
C24 C22 H22 108.0
P1 C22 H22 108.0
C21 C23 C25 111.4(2)
C21 C23 H23A 109.3
C25 C23 H23A 109.3
C21 C23 H23B 109.3
C25 C23 H23B 109.3
H23A C23 H23B 108.0
C26 C24 C22 111.4(2)
C26 C24 H24A 109.3
C22 C24 H24A 109.3
C26 C24 H24B 109.3
C22 C24 H24B 109.3
H24A C24 H24B 108.0
C26 C25 C23 111.0(2)
C26 C25 H25A 109.4
C23 C25 H25A 109.4
C26 C25 H25B 109.4
C23 C25 H25B 109.4
H25A C25 H25B 108.0
C25 C26 C24 111.4(2)
C25 C26 H26A 109.3
C24 C26 H26A 109.3
C25 C26 H26B 109.3
C24 C26 H26B 109.3
H26A C26 H26B 108.0
C36 C31 C32 110.3(2)
C36 C31 H31A 109.6
C32 C31 H31A 109.6
C36 C31 H31B 109.6
C32 C31 H31B 109.6
H31A C31 H31B 108.1
C31 C32 C33 110.0(2)
C31 C32 P1 111.98(17)
C33 C32 P1 118.01(18)
C31 C32 H32 105.2
C33 C32 H32 105.2
P1 C32 H32 105.2
C35 C33 C32 110.0(2)
C35 C33 H33A 109.7
C32 C33 H33A 109.7
C35 C33 H33B 109.7
C32 C33 H33B 109.7
H33A C33 H33B 108.2
C36 C34 C35 111.3(2)
C36 C34 H34A 109.4
C35 C34 H34A 109.4
C36 C34 H34B 109.4
C35 C34 H34B 109.4
H34A C34 H34B 108.0
C34 C35 C33 110.9(2)
C34 C35 H35A 109.5
C33 C35 H35A 109.5
C34 C35 H35B 109.5
C33 C35 H35B 109.5
H35A C35 H35B 108.1
C34 C36 C31 111.7(2)
C34 C36 H36A 109.3
C31 C36 H36A 109.3
C34 C36 H36B 109.3
C31 C36 H36B 109.3
H36A C36 H36B 107.9
C44 C41 C42 111.4(2)
C44 C41 H41A 109.3
C42 C41 H41A 109.3
C44 C41 H41B 109.3
C42 C41 H41B 109.3
H41A C41 H41B 108.0
C43 C42 C41 109.5(2)
C43 C42 P2 111.90(17)
C41 C42 P2 111.49(17)
C43 C42 H42 107.9
C41 C42 H42 107.9
P2 C42 H42 107.9
C46 C43 C42 111.2(2)
C46 C43 H43A 109.4
C42 C43 H43A 109.4
C46 C43 H43B 109.4
C42 C43 H43B 109.4
H43A C43 H43B 108.0
C45 C44 C41 111.4(2)
C45 C44 H44A 109.3
C41 C44 H44A 109.3
C45 C44 H44B 109.3
C41 C44 H44B 109.3
H44A C44 H44B 108.0
C44 C45 C46 111.2(2)
C44 C45 H45A 109.4
C46 C45 H45A 109.4
C44 C45 H45B 109.4
C46 C45 H45B 109.4
H45A C45 H45B 108.0
C45 C46 C43 111.4(2)
C45 C46 H46A 109.4
C43 C46 H46A 109.4
C45 C46 H46B 109.4
C43 C46 H46B 109.4
H46A C46 H46B 108.0
C53 C51 C52 110.0(2)
C53 C51 P2 118.78(18)
C52 C51 P2 112.73(18)
C53 C51 H51 104.6
C52 C51 H51 104.6
P2 C51 H51 104.6
C54 C52 C51 109.9(2)
C54 C52 H52A 109.7
C51 C52 H52A 109.7
C54 C52 H52B 109.7
C51 C52 H52B 109.7
H52A C52 H52B 108.2
C51 C53 C55 110.1(2)
C51 C53 H53A 109.6
C55 C53 H53A 109.6
C51 C53 H53B 109.6
C55 C53 H53B 109.6
H53A C53 H53B 108.2
C52 C54 C56 112.1(2)
C52 C54 H54A 109.2
C56 C54 H54A 109.2
C52 C54 H54B 109.2
C56 C54 H54B 109.2
H54A C54 H54B 107.9
C56 C55 C53 111.2(2)
C56 C55 H55A 109.4
C53 C55 H55A 109.4
C56 C55 H55B 109.4
C53 C55 H55B 109.4
H55A C55 H55B 108.0
C55 C56 C54 111.1(2)
C55 C56 H56A 109.4
C54 C56 H56A 109.4
C55 C56 H56B 109.4
C54 C56 H56B 109.4
H56A C56 H56B 108.0
C63 C61 C62 110.2(2)
C63 C61 P2 117.81(17)
C62 C61 P2 113.51(17)
C63 C61 H61 104.6
C62 C61 H61 104.6
P2 C61 H61 104.6
C65 C62 C61 110.2(2)
C65 C62 H62A 109.6
C61 C62 H62A 109.6
C65 C62 H62B 109.6
C61 C62 H62B 109.6
H62A C62 H62B 108.1
C61 C63 C64 111.2(2)
C61 C63 H63A 109.4
C64 C63 H63A 109.4
C61 C63 H63B 109.4
C64 C63 H63B 109.4
H63A C63 H63B 108.0
C66 C64 C63 111.4(2)
C66 C64 H64A 109.3
C63 C64 H64A 109.3
C66 C64 H64B 109.3
C63 C64 H64B 109.3
H64A C64 H64B 108.0
C66 C65 C62 111.4(2)
C66 C65 H65A 109.3
C62 C65 H65A 109.3
C66 C65 H65B 109.3
C62 C65 H65B 109.3
H65A C65 H65B 108.0
C65 C66 C64 111.4(2)
C65 C66 H66A 109.3
C64 C66 H66A 109.3
C65 C66 H66B 109.3
C64 C66 H66B 109.3
H66A C66 H66B 108.0
C153 N140 C141 108.9(2)
C153 N140 C149 111.4(2)
C141 N140 C149 109.0(2)
C153 N140 C145 108.0(2)
C141 N140 C145 111.4(2)
C149 N140 C145 108.1(2)
C142 C141 N140 115.4(2)
C142 C141 H14C 108.4
N140 C141 H14C 108.4
C142 C141 H14D 108.4
N140 C141 H14D 108.4
H14C C141 H14D 107.5
C143 C142 C141 111.2(3)
C143 C142 H14E 109.4
C141 C142 H14E 109.4
C143 C142 H14F 109.4
C141 C142 H14F 109.4
H14E C142 H14F 108.0
C144 C143 C142 113.7(3)
C144 C143 H14G 108.8
C142 C143 H14G 108.8
C144 C143 H14H 108.8
C142 C143 H14H 108.8
H14G C143 H14H 107.7
C143 C144 H14I 109.5
C143 C144 H14J 109.5
H14I C144 H14J 109.5
C143 C144 H14K 109.5
H14I C144 H14K 109.5
H14J C144 H14K 109.5
C146 C145 N140 115.6(2)
C146 C145 H14L 108.4
N140 C145 H14L 108.4
C146 C145 H14M 108.4
N140 C145 H14M 108.4
H14L C145 H14M 107.5
C145 C146 C147 110.1(3)
C145 C146 H14N 109.6
C147 C146 H14N 109.6
C145 C146 H14O 109.6
C147 C146 H14O 109.6
H14N C146 H14O 108.2
C148 C147 C146 112.8(3)
C148 C147 H14P 109.0
C146 C147 H14P 109.0
C148 C147 H14Q 109.0
C146 C147 H14Q 109.0
H14P C147 H14Q 107.8
C147 C148 H14R 109.5
C147 C148 H14S 109.5
H14R C148 H14S 109.5
C147 C148 H14T 109.5
H14R C148 H14T 109.5
H14S C148 H14T 109.5
C150 C149 N140 116.7(2)
C150 C149 H14U 108.1
N140 C149 H14U 108.1
C150 C149 H14V 108.1
N140 C149 H14V 108.1
H14U C149 H14V 107.3
C149 C150 C151 110.2(2)
C149 C150 H15C 109.6
C151 C150 H15C 109.6
C149 C150 H15D 109.6
C151 C150 H15D 109.6
H15C C150 H15D 108.1
C152 C151 C150 113.2(3)
C152 C151 H15E 108.9
C150 C151 H15E 108.9
C152 C151 H15F 108.9
C150 C151 H15F 108.9
H15E C151 H15F 107.7
C151 C152 H15G 109.5
C151 C152 H15H 109.5
H15G C152 H15H 109.5
C151 C152 H15I 109.5
H15G C152 H15I 109.5
H15H C152 H15I 109.5
C154 C153 N140 114.7(2)
C154 C153 H15J 108.6
N140 C153 H15J 108.6
C154 C153 H15K 108.6
N140 C153 H15K 108.6
H15J C153 H15K 107.6
C153 C154 C155 111.3(3)
C153 C154 H15L 109.4
C155 C154 H15L 109.4
C153 C154 H15M 109.4
C155 C154 H15M 109.4
H15L C154 H15M 108.0
C156 C155 C154 112.5(3)
C156 C155 H15N 109.1
C154 C155 H15N 109.1
C156 C155 H15O 109.1
C154 C155 H15O 109.1
H15N C155 H15O 107.8
C155 C156 H15P 109.5
C155 C156 H15Q 109.5
H15P C156 H15Q 109.5
C155 C156 H15R 109.5
H15P C156 H15R 109.5
H15Q C156 H15R 109.5
P72 Pt71 P71 151.26(2)
P72 Pt71 Sn71 104.40(2)
P71 Pt71 Sn71 104.29(2)
Pt71 Sn71 Br72 114.961(16)
Pt71 Sn71 Br73 120.036(14)
Br72 Sn71 Br73 96.938(18)
Pt71 Sn71 Br71 127.158(13)
Br72 Sn71 Br71 96.189(18)
Br73 Sn71 Br71 95.270(14)
C91 P71 C101 103.56(12)
C91 P71 C81 109.59(12)
C101 P71 C81 103.11(12)
C91 P71 Pt71 108.29(9)
C101 P71 Pt71 111.52(9)
C81 P71 Pt71 119.57(9)
C131 P72 C111 102.66(11)
C131 P72 C181 109.46(12)
C111 P72 C181 103.42(12)
C131 P72 Pt71 111.75(9)
C111 P72 Pt71 113.01(8)
C181 P72 Pt71 115.50(9)
C83 C81 C82 109.6(3)
C83 C81 P71 117.58(19)
C82 C81 P71 113.08(19)
C83 C81 H81 105.1
C82 C81 H81 105.1
P71 C81 H81 105.1
C81 C82 C84 110.5(2)
C81 C82 H82A 109.5
C84 C82 H82A 109.5
C81 C82 H82B 109.5
C84 C82 H82B 109.5
H82A C82 H82B 108.1
C81 C83 C85 110.7(3)
C81 C83 H83A 109.5
C85 C83 H83A 109.5
C81 C83 H83B 109.5
C85 C83 H83B 109.5
H83A C83 H83B 108.1
C86 C84 C82 110.8(3)
C86 C84 H84A 109.5
C82 C84 H84A 109.5
C86 C84 H84B 109.5
C82 C84 H84B 109.5
H84A C84 H84B 108.1
C86 C85 C83 111.3(3)
C86 C85 H85A 109.4
C83 C85 H85A 109.4
C86 C85 H85B 109.4
C83 C85 H85B 109.4
H85A C85 H85B 108.0
C85 C86 C84 111.3(3)
C85 C86 H86A 109.4
C84 C86 H86A 109.4
C85 C86 H86B 109.4
C84 C86 H86B 109.4
H86A C86 H86B 108.0
C94 C91 C92 109.1(2)
C94 C91 P71 119.57(18)
C92 C91 P71 113.12(18)
C94 C91 H91 104.5
C92 C91 H91 104.5
P71 C91 H91 104.5
C96 C92 C91 109.5(2)
C96 C92 H92A 109.8
C91 C92 H92A 109.8
C96 C92 H92B 109.8
C91 C92 H92B 109.8
H92A C92 H92B 108.2
C95 C93 C94 112.1(2)
C95 C93 H93A 109.2
C94 C93 H93A 109.2
C95 C93 H93B 109.2
C94 C93 H93B 109.2
H93A C93 H93B 107.9
C93 C94 C91 110.0(2)
C93 C94 H94A 109.7
C91 C94 H94A 109.7
C93 C94 H94B 109.7
C91 C94 H94B 109.7
H94A C94 H94B 108.2
C93 C95 C96 111.6(2)
C93 C95 H95A 109.3
C96 C95 H95A 109.3
C93 C95 H95B 109.3
C96 C95 H95B 109.3
H95A C95 H95B 108.0
C95 C96 C92 110.6(2)
C95 C96 H96A 109.5
C92 C96 H96A 109.5
C95 C96 H96B 109.5
C92 C96 H96B 109.5
H96A C96 H96B 108.1
C102 C101 C103 110.5(2)
C102 C101 P71 111.45(17)
C103 C101 P71 110.02(18)
C102 C101 H101 108.3
C103 C101 H101 108.3
P71 C101 H101 108.3
C101 C102 C105 111.7(2)
C101 C102 H10A 109.3
C105 C102 H10A 109.3
C101 C102 H10B 109.3
C105 C102 H10B 109.3
H10A C102 H10B 107.9
C104 C103 C101 110.9(2)
C104 C103 H10C 109.5
C101 C103 H10C 109.5
C104 C103 H10D 109.5
C101 C103 H10D 109.5
H10C C103 H10D 108.1
C106 C104 C103 111.4(3)
C106 C104 H10E 109.4
C103 C104 H10E 109.4
C106 C104 H10F 109.4
C103 C104 H10F 109.4
H10E C104 H10F 108.0
C106 C105 C102 111.1(3)
C106 C105 H10G 109.4
C102 C105 H10G 109.4
C106 C105 H10H 109.4
C102 C105 H10H 109.4
H10G C105 H10H 108.0
C104 C106 C105 110.5(3)
C104 C106 H10I 109.5
C105 C106 H10I 109.5
C104 C106 H10J 109.5
C105 C106 H10J 109.5
H10I C106 H10J 108.1
C113 C111 C112 110.1(2)
C113 C111 P72 113.48(17)
C112 C111 P72 109.80(17)
C113 C111 H111 107.8
C112 C111 H111 107.8
P72 C111 H111 107.8
C115 C112 C111 111.2(2)
C115 C112 H11A 109.4
C111 C112 H11A 109.4
C115 C112 H11B 109.4
C111 C112 H11B 109.4
H11A C112 H11B 108.0
C114 C113 C111 111.3(2)
C114 C113 H11C 109.4
C111 C113 H11C 109.4
C114 C113 H11D 109.4
C111 C113 H11D 109.4
H11C C113 H11D 108.0
C116 C114 C113 111.6(2)
C116 C114 H11E 109.3
C113 C114 H11E 109.3
C116 C114 H11F 109.3
C113 C114 H11F 109.3
H11E C114 H11F 108.0
C116 C115 C112 111.4(2)
C116 C115 H11G 109.3
C112 C115 H11G 109.3
C116 C115 H11H 109.3
C112 C115 H11H 109.3
H11G C115 H11H 108.0
C114 C116 C115 110.8(2)
C114 C116 H11I 109.5
C115 C116 H11I 109.5
C114 C116 H11J 109.5
C115 C116 H11J 109.5
H11I C116 H11J 108.1
C133 C131 C132 110.1(2)
C133 C131 P72 116.83(18)
C132 C131 P72 114.18(17)
C133 C131 H131 104.8
C132 C131 H131 104.8
P72 C131 H131 104.8
C134 C132 C131 110.7(2)
C134 C132 H13C 109.5
C131 C132 H13C 109.5
C134 C132 H13D 109.5
C131 C132 H13D 109.5
H13C C132 H13D 108.1
C131 C133 C136 110.5(2)
C131 C133 H13E 109.6
C136 C133 H13E 109.6
C131 C133 H13F 109.6
C136 C133 H13F 109.6
H13E C133 H13F 108.1
C135 C134 C132 110.5(2)
C135 C134 H13G 109.5
C132 C134 H13G 109.5
C135 C134 H13H 109.5
C132 C134 H13H 109.5
H13G C134 H13H 108.1
C136 C135 C134 111.4(2)
C136 C135 H13I 109.4
C134 C135 H13I 109.4
C136 C135 H13J 109.4
C134 C135 H13J 109.4
H13I C135 H13J 108.0
C135 C136 C133 111.2(2)
C135 C136 H13K 109.4
C133 C136 H13K 109.4
C135 C136 H13L 109.4
C133 C136 H13L 109.4
H13K C136 H13L 108.0
C161 N160 C172 108.9(2)
C161 N160 C167 108.8(2)
C172 N160 C167 111.2(2)
C161 N160 C174 111.7(2)
C172 N160 C174 108.3(2)
C167 N160 C174 108.0(2)
N160 C161 C162 115.8(2)
N160 C161 H16C 108.3
C162 C161 H16C 108.3
N160 C161 H16D 108.3
C162 C161 H16D 108.3
H16C C161 H16D 107.4
C163 C162 C161 110.4(3)
C163 C162 H16E 109.6
C161 C162 H16E 109.6
C163 C162 H16F 109.6
C161 C162 H16F 109.6
H16E C162 H16F 108.1
C162 C163 C164 113.2(3)
C162 C163 H16G 108.9
C164 C163 H16G 108.9
C162 C163 H16H 108.9
C164 C163 H16H 108.9
H16G C163 H16H 107.7
C163 C164 H16I 109.5
C163 C164 H16J 109.5
H16I C164 H16J 109.5
C163 C164 H16K 109.5
H16I C164 H16K 109.5
H16J C164 H16K 109.5
C167 C165 C168 109.5(3)
C167 C165 H16L 109.8
C168 C165 H16L 109.8
C167 C165 H16M 109.8
C168 C165 H16M 109.8
H16L C165 H16M 108.2
C168 C166 H16N 109.5
C168 C166 H16O 109.5
H16N C166 H16O 109.5
C168 C166 H16P 109.5
H16N C166 H16P 109.5
H16O C166 H16P 109.5
C165 C167 N160 115.0(2)
C165 C167 H16Q 108.5
N160 C167 H16Q 108.5
C165 C167 H16R 108.5
N160 C167 H16R 108.5
H16Q C167 H16R 107.5
C166 C168 C165 111.4(3)
C166 C168 H16S 109.3
C165 C168 H16S 109.3
C166 C168 H16T 109.3
C165 C168 H16T 109.3
H16S C168 H16T 108.0
C170 C169 C171 112.2(3)
C170 C169 H16U 109.2
C171 C169 H16U 109.2
C170 C169 H16V 109.2
C171 C169 H16V 109.2
H16U C169 H16V 107.9
C172 C170 C169 110.0(3)
C172 C170 H17A 109.7
C169 C170 H17A 109.7
C172 C170 H17B 109.7
C169 C170 H17B 109.7
H17A C170 H17B 108.2
C169 C171 H17C 109.5
C169 C171 H17D 109.5
H17C C171 H17D 109.5
C169 C171 H17E 109.5
H17C C171 H17E 109.5
H17D C171 H17E 109.5
C170 C172 N160 115.0(2)
C170 C172 H17F 108.5
N160 C172 H17F 108.5
C170 C172 H17G 108.5
N160 C172 H17G 108.5
H17F C172 H17G 107.5
C174 C173 C175 110.0(3)
C174 C173 H17H 109.7
C175 C173 H17H 109.7
C174 C173 H17I 109.7
C175 C173 H17I 109.7
H17H C173 H17I 108.2
C173 C174 N160 115.2(3)
C173 C174 H17J 108.5
N160 C174 H17J 108.5
C173 C174 H17K 108.5
N160 C174 H17K 108.5
H17J C174 H17K 107.5
C176 C175 C173 111.5(3)
C176 C175 H17L 109.3
C173 C175 H17L 109.3
C176 C175 H17M 109.3
C173 C175 H17M 109.3
H17L C175 H17M 108.0
C175 C176 H17N 109.5
C175 C176 H17O 109.5
H17N C176 H17O 109.5
C175 C176 H17P 109.5
H17N C176 H17P 109.5
H17O C176 H17P 109.5
C204 O200 C203 107.9(3)
C182 C186 C185 110.6(3)
C182 C186 H18A 109.5
C185 C186 H18A 109.5
C182 C186 H18B 109.5
C185 C186 H18B 109.5
H18A C186 H18B 108.1
C184 C185 C186 110.7(2)
C184 C185 H18C 109.5
C186 C185 H18C 109.5
C184 C185 H18D 109.5
C186 C185 H18D 109.5
H18C C185 H18D 108.1
C183 C184 C185 111.6(2)
C183 C184 H18E 109.3
C185 C184 H18E 109.3
C183 C184 H18F 109.3
C185 C184 H18F 109.3
H18E C184 H18F 108.0
C184 C183 C181 111.5(2)
C184 C183 H18G 109.3
C181 C183 H18G 109.3
C184 C183 H18H 109.3
C181 C183 H18H 109.3
H18G C183 H18H 108.0
C181 C182 C186 110.6(2)
C181 C182 H18I 109.5
C186 C182 H18I 109.5
C181 C182 H18J 109.5
C186 C182 H18J 109.5
H18I C182 H18J 108.1
C182 C181 C183 110.7(2)
C182 C181 P72 119.23(18)
C183 C181 P72 111.59(19)
C182 C181 H181 104.6
C183 C181 H181 104.6
P72 C181 H181 104.6
C204 C202 C205 101.1(4)
C204 C202 H20A 111.6
C205 C202 H20A 111.6
C204 C202 H20B 111.6
C205 C202 H20B 111.6
H20A C202 H20B 109.4
O200 C203 C205 107.4(4)
O200 C203 H20C 110.2
C205 C203 H20C 110.2
O200 C203 H20D 110.2
C205 C203 H20D 110.2
H20C C203 H20D 108.5
O200 C204 C202 106.6(3)
O200 C204 H20E 110.4
C202 C204 H20E 110.4
O200 C204 H20F 110.4
C202 C204 H20F 110.4
H20E C204 H20F 108.6
C202 C205 C203 101.5(4)
C202 C205 H20G 111.5
C203 C205 H20G 111.5
C202 C205 H20H 111.5
C203 C205 H20H 111.5
H20G C205 H20H 109.3
C212 O210 C215 109.7(3)
O210 C212 C214 107.9(3)
O210 C212 H21C 110.1
C214 C212 H21C 110.1
O210 C212 H21D 110.1
C214 C212 H21D 110.1
H21C C212 H21D 108.4
C214 C213 C215 101.5(3)
C214 C213 H21E 111.5
C215 C213 H21E 111.5
C214 C213 H21F 111.5
C215 C213 H21F 111.5
H21E C213 H21F 109.3
C213 C214 C212 102.5(3)
C213 C214 H21G 111.3
C212 C214 H21G 111.3
C213 C214 H21H 111.3
C212 C214 H21H 111.3
H21G C214 H21H 109.2
O210 C215 C213 105.5(3)
O210 C215 H21I 110.6
C213 C215 H21I 110.6
O210 C215 H21J 110.6
C213 C215 H21J 110.6
H21I C215 H21J 108.8

loop_
_geom_bond_atom_site_label_1
_geom_bond_atom_site_label_2
_geom_bond_distance
Pt1 P2 2.2599(7)
Pt1 P1 2.2695(7)
Pt1 Sn1 2.6041(4)
Sn1 Br2 2.6745(6)
Sn1 Br1 2.6975(6)
Sn1 Br3 2.7182(5)
P1 C32 1.854(3)
P1 C22 1.856(3)
P1 C11 1.870(3)
P2 C42 1.851(3)
P2 C51 1.856(3)
P2 C61 1.859(2)
C11 C12 1.539(4)
C11 C13 1.538(4)
C11 H11 1.0000
C12 C14 1.534(4)
C12 H12A 0.9900
C12 H12B 0.9900
C13 C16 1.530(4)
C13 H13A 0.9900
C13 H13B 0.9900
C14 C15 1.518(5)
C14 H14A 0.9900
C14 H14B 0.9900
C15 C16 1.524(5)
C15 H15A 0.9900
C15 H15B 0.9900
C16 H16A 0.9900
C16 H16B 0.9900
C21 C23 1.522(4)
C21 C22 1.537(4)
C21 H21A 0.9900
C21 H21B 0.9900
C22 C24 1.537(4)
C22 H22 1.0000
C23 C25 1.525(4)
C23 H23A 0.9900
C23 H23B 0.9900
C24 C26 1.531(4)
C24 H24A 0.9900
C24 H24B 0.9900
C25 C26 1.524(4)
C25 H25A 0.9900
C25 H25B 0.9900
C26 H26A 0.9900
C26 H26B 0.9900
C31 C36 1.529(4)
C31 C32 1.537(3)
C31 H31A 0.9900
C31 H31B 0.9900
C32 C33 1.541(3)
C32 H32 1.0000
C33 C35 1.529(4)
C33 H33A 0.9900
C33 H33B 0.9900
C34 C36 1.527(4)
C34 C35 1.530(4)
C34 H34A 0.9900
C34 H34B 0.9900
C35 H35A 0.9900
C35 H35B 0.9900
C36 H36A 0.9900
C36 H36B 0.9900
C41 C44 1.531(4)
C41 C42 1.535(3)
C41 H41A 0.9900
C41 H41B 0.9900
C42 C43 1.535(3)
C42 H42 1.0000
C43 C46 1.529(4)
C43 H43A 0.9900
C43 H43B 0.9900
C44 C45 1.523(4)
C44 H44A 0.9900
C44 H44B 0.9900
C45 C46 1.525(4)
C45 H45A 0.9900
C45 H45B 0.9900
C46 H46A 0.9900
C46 H46B 0.9900
C51 C53 1.528(4)
C51 C52 1.539(4)
C51 H51 1.0000
C52 C54 1.527(4)
C52 H52A 0.9900
C52 H52B 0.9900
C53 C55 1.529(4)
C53 H53A 0.9900
C53 H53B 0.9900
C54 C56 1.526(4)
C54 H54A 0.9900
C54 H54B 0.9900
C55 C56 1.523(4)
C55 H55A 0.9900
C55 H55B 0.9900
C56 H56A 0.9900
C56 H56B 0.9900
C61 C63 1.531(3)
C61 C62 1.538(3)
C61 H61 1.0000
C62 C65 1.532(4)
C62 H62A 0.9900
C62 H62B 0.9900
C63 C64 1.534(4)
C63 H63A 0.9900
C63 H63B 0.9900
C64 C66 1.528(4)
C64 H64A 0.9900
C64 H64B 0.9900
C65 C66 1.525(4)
C65 H65A 0.9900
C65 H65B 0.9900
C66 H66A 0.9900
C66 H66B 0.9900
N140 C153 1.516(3)
N140 C141 1.520(3)
N140 C149 1.521(4)
N140 C145 1.529(4)
C141 C142 1.516(4)
C141 H14C 0.9900
C141 H14D 0.9900
C142 C143 1.510(4)
C142 H14E 0.9900
C142 H14F 0.9900
C143 C144 1.502(5)
C143 H14G 0.9900
C143 H14H 0.9900
C144 H14I 0.9800
C144 H14J 0.9800
C144 H14K 0.9800
C145 C146 1.518(4)
C145 H14L 0.9900
C145 H14M 0.9900
C146 C147 1.532(4)
C146 H14N 0.9900
C146 H14O 0.9900
C147 C148 1.513(5)
C147 H14P 0.9900
C147 H14Q 0.9900
C148 H14R 0.9800
C148 H14S 0.9800
C148 H14T 0.9800
C149 C150 1.517(4)
C149 H14U 0.9900
C149 H14V 0.9900
C150 C151 1.525(4)
C150 H15C 0.9900
C150 H15D 0.9900
C151 C152 1.511(4)
C151 H15E 0.9900
C151 H15F 0.9900
C152 H15G 0.9800
C152 H15H 0.9800
C152 H15I 0.9800
C153 C154 1.510(4)
C153 H15J 0.9900
C153 H15K 0.9900
C154 C155 1.523(4)
C154 H15L 0.9900
C154 H15M 0.9900
C155 C156 1.511(5)
C155 H15N 0.9900
C155 H15O 0.9900
C156 H15P 0.9800
C156 H15Q 0.9800
C156 H15R 0.9800
Pt71 P72 2.2680(7)
Pt71 P71 2.2682(7)
Pt71 Sn71 2.6081(4)
Sn71 Br72 2.6971(6)
Sn71 Br73 2.6985(5)
Sn71 Br71 2.7349(6)
P71 C91 1.847(3)
P71 C101 1.850(3)
P71 C81 1.855(3)
P72 C131 1.852(3)
P72 C111 1.854(2)
P72 C181 1.855(3)
C81 C83 1.521(4)
C81 C82 1.520(4)
C81 H81 1.0000
C82 C84 1.531(4)
C82 H82A 0.9900
C82 H82B 0.9900
C83 C85 1.544(4)
C83 H83A 0.9900
C83 H83B 0.9900
C84 C86 1.518(5)
C84 H84A 0.9900
C84 H84B 0.9900
C85 C86 1.511(5)
C85 H85A 0.9900
C85 H85B 0.9900
C86 H86A 0.9900
C86 H86B 0.9900
C91 C94 1.529(4)
C91 C92 1.535(3)
C91 H91 1.0000
C92 C96 1.533(4)
C92 H92A 0.9900
C92 H92B 0.9900
C93 C95 1.519(4)
C93 C94 1.526(4)
C93 H93A 0.9900
C93 H93B 0.9900
C94 H94A 0.9900
C94 H94B 0.9900
C95 C96 1.525(4)
C95 H95A 0.9900
C95 H95B 0.9900
C96 H96A 0.9900
C96 H96B 0.9900
C101 C102 1.531(4)
C101 C103 1.533(4)
C101 H101 1.0000
C102 C105 1.533(4)
C102 H10A 0.9900
C102 H10B 0.9900
C103 C104 1.529(4)
C103 H10C 0.9900
C103 H10D 0.9900
C104 C106 1.518(5)
C104 H10E 0.9900
C104 H10F 0.9900
C105 C106 1.530(4)
C105 H10G 0.9900
C105 H10H 0.9900
C106 H10I 0.9900
C106 H10J 0.9900
C111 C113 1.536(3)
C111 C112 1.539(3)
C111 H111 1.0000
C112 C115 1.531(4)
C112 H11A 0.9900
C112 H11B 0.9900
C113 C114 1.525(4)
C113 H11C 0.9900
C113 H11D 0.9900
C114 C116 1.518(4)
C114 H11E 0.9900
C114 H11F 0.9900
C115 C116 1.521(4)
C115 H11G 0.9900
C115 H11H 0.9900
C116 H11I 0.9900
C116 H11J 0.9900
C131 C133 1.534(4)
C131 C132 1.536(3)
C131 H131 1.0000
C132 C134 1.528(4)
C132 H13C 0.9900
C132 H13D 0.9900
C133 C136 1.537(3)
C133 H13E 0.9900
C133 H13F 0.9900
C134 C135 1.527(4)
C134 H13G 0.9900
C134 H13H 0.9900
C135 C136 1.523(4)
C135 H13I 0.9900
C135 H13J 0.9900
C136 H13K 0.9900
C136 H13L 0.9900
N160 C161 1.507(4)
N160 C172 1.523(4)
N160 C167 1.526(4)
N160 C174 1.529(3)
C161 C162 1.521(5)
C161 H16C 0.9900
C161 H16D 0.9900
C162 C163 1.511(5)
C162 H16E 0.9900
C162 H16F 0.9900
C163 C164 1.523(5)
C163 H16G 0.9900
C163 H16H 0.9900
C164 H16I 0.9800
C164 H16J 0.9800
C164 H16K 0.9800
C165 C167 1.522(4)
C165 C168 1.529(4)
C165 H16L 0.9900
C165 H16M 0.9900
C166 C168 1.521(5)
C166 H16N 0.9800
C166 H16O 0.9800
C166 H16P 0.9800
C167 H16Q 0.9900
C167 H16R 0.9900
C168 H16S 0.9900
C168 H16T 0.9900
C169 C170 1.522(4)
C169 C171 1.521(5)
C169 H16U 0.9900
C169 H16V 0.9900
C170 C172 1.502(4)
C170 H17A 0.9900
C170 H17B 0.9900
C171 H17C 0.9800
C171 H17D 0.9800
C171 H17E 0.9800
C172 H17F 0.9900
C172 H17G 0.9900
C173 C174 1.506(5)
C173 C175 1.524(5)
C173 H17H 0.9900
C173 H17I 0.9900
C174 H17J 0.9900
C174 H17K 0.9900
C175 C176 1.509(5)
C175 H17L 0.9900
C175 H17M 0.9900
C176 H17N 0.9800
C176 H17O 0.9800
C176 H17P 0.9800
O200 C204 1.366(5)
O200 C203 1.439(5)
C186 C182 1.536(4)
C186 C185 1.538(4)
C186 H18A 0.9900
C186 H18B 0.9900
C185 C184 1.517(4)
C185 H18C 0.9900
C185 H18D 0.9900
C184 C183 1.510(4)
C184 H18E 0.9900
C184 H18F 0.9900
C183 C181 1.528(4)
C183 H18G 0.9900
C183 H18H 0.9900
C182 C181 1.523(4)
C182 H18I 0.9900
C182 H18J 0.9900
C181 H181 1.0000
C202 C204 1.501(6)
C202 C205 1.534(7)
C202 H20A 0.9900
C202 H20B 0.9900
C203 C205 1.540(7)
C203 H20C 0.9900
C203 H20D 0.9900
C204 H20E 0.9900
C204 H20F 0.9900
C205 H20G 0.9900
C205 H20H 0.9900
O210 C212 1.362(4)
O210 C215 1.435(4)
C212 C214 1.555(5)
C212 H21C 0.9900
C212 H21D 0.9900
C213 C214 1.503(5)
C213 C215 1.509(5)
C213 H21E 0.9900
C213 H21F 0.9900
C214 H21G 0.9900
C214 H21H 0.9900
C215 H21I 0.9900
C215 H21J 0.9900

loop_
_platon_squeeze_void_nr
_platon_squeeze_void_average_x
_platon_squeeze_void_average_y
_platon_squeeze_void_average_z
_platon_squeeze_void_volume
_platon_squeeze_void_count_electrons
_platon_squeeze_void_content
1 0.045 -0.022 0.193 170 29 ' '
2 -0.045 0.022 0.807 170 29 ' '
3 0.453 0.513 0.846 172 28 ' '
4 0.547 0.487 0.154 172 28 ' '
